data_7111984
loop_
_publ_author_name
'E. Martinand-Lurin'
'A. Dos Santos'
'L. El Kaim'
'L. Grimaud'
'P. Retailleaub'

_publ_section_title
;
 Double Smiles rearrangement of Passerini adducts towards benzoxazinones
;
_journal_name_full Chem.Commun.
_journal_page_first 2214
_journal_paper_doi 10.1039/c3cc49022j
_journal_volume 50
_journal_year 2014
_chemical_formula_moiety 'C20 H22 Br N O2'
_chemical_formula_sum 'C20 H22 Br N O2'
_chemical_formula_weight 388.30
_chemical_name_systematic
; 
 ? 
;
_space_group_crystal_system monoclinic
_space_group_IT_number 14
_space_group_name_Hall '-P 2ybc'
_space_group_name_H-M_alt 'P 1 21/c 1'
_symmetry_space_group_name_Hall '-P 2ybc'
_symmetry_space_group_name_H-M 'P 1 21/c 1'
_atom_sites_solution_hydrogens geom
_atom_sites_solution_primary difmap
_atom_sites_solution_secondary difmap
_audit_creation_method SHELXL-97
_cell_angle_alpha 90
_cell_angle_beta 92.725(3)
_cell_angle_gamma 90
_cell_formula_units_Z 4
_cell_length_a 7.2170(10)
_cell_length_b 11.276(2)
_cell_length_c 22.803(3)
_cell_measurement_reflns_used 3241
_cell_measurement_temperature 293(2)
_cell_measurement_theta_max 25.350
_cell_measurement_theta_min 0.407
_cell_volume 1853.6(5)
_computing_cell_refinement 'DENZO (Otwinowski & Minor, 1997); COLLECT (Nonius B.V., 1999)'
_computing_data_collection 'DENZO (Otwinowski & Minor, 1997); COLLECT (Nonius B.V., 1999)'
_computing_data_reduction 'SCALEPACK (Otwinowski & Minor, 1997)'
_computing_molecular_graphics 'PLATON (Spek, 2003)'
_computing_publication_material 'SHELXL97 (Sheldrick, 2008)'
_computing_structure_refinement 'SHELXL-2012 (Sheldrick, 2012);CRYSTALBUILDER (Welter, 2006)'
_computing_structure_solution 'SHELXS97 (Sheldrick, 2008)'
_diffrn_ambient_temperature 293(2)
_diffrn_detector_area_resol_mean 9
_diffrn_measured_fraction_theta_full 0.987
_diffrn_measured_fraction_theta_max 0.981
_diffrn_measurement_device_type 'Nonius kappa-CCD diffractometer'
_diffrn_measurement_method 'phi and omega scans'
_diffrn_radiation_monochromator graphite
_diffrn_radiation_type MoK\a
_diffrn_radiation_wavelength 0.71073
_diffrn_reflns_av_R_equivalents 0.0350
_diffrn_reflns_av_unetI/netI 0.0620
_diffrn_reflns_Laue_measured_fraction_full 0.987
_diffrn_reflns_Laue_measured_fraction_max 0.981
_diffrn_reflns_limit_h_max 8
_diffrn_reflns_limit_h_min -8
_diffrn_reflns_limit_k_max 13
_diffrn_reflns_limit_k_min -12
_diffrn_reflns_limit_l_max 27
_diffrn_reflns_limit_l_min -27
_diffrn_reflns_number 11449
_diffrn_reflns_point_group_measured_fraction_full 0.987
_diffrn_reflns_point_group_measured_fraction_max 0.981
_diffrn_reflns_theta_full 25.240
_diffrn_reflns_theta_max 25.507
_diffrn_reflns_theta_min 3.354
_diffrn_source 'fine-focus sealed tube'
_diffrn_source_type 'Nonius Kappa CCD'
_diffrn_standards_number 0
_exptl_absorpt_coefficient_mu 2.229
_exptl_absorpt_correction_T_max 0.58
_exptl_absorpt_correction_T_min 0.44
_exptl_absorpt_correction_type multi-scan
_exptl_absorpt_process_details 'Scalepack (Otwinowski & Minor, 1997)'
_exptl_crystal_colour colourless
_exptl_crystal_density_diffrn 1.391
_exptl_crystal_density_method 'not measured'
_exptl_crystal_description prism
_exptl_crystal_F_000 800
_exptl_crystal_size_max 0.51
_exptl_crystal_size_mid 0.28
_exptl_crystal_size_min 0.24
_refine_diff_density_max 0.448
_refine_diff_density_min -0.452
_refine_diff_density_rms 0.053
_refine_ls_extinction_coef 0.014(2)
_refine_ls_extinction_expression Fc^*^=kFc[1+0.001xFc^2^\l^3^/sin(2\q)]^-1/4^
_refine_ls_extinction_method SHELXL
_refine_ls_goodness_of_fit_ref 1.027
_refine_ls_hydrogen_treatment constr
_refine_ls_matrix_type full
_refine_ls_number_parameters 221
_refine_ls_number_reflns 3391
_refine_ls_number_restraints 0
_refine_ls_restrained_S_all 1.027
_refine_ls_R_factor_all 0.0770
_refine_ls_R_factor_gt 0.0473
_refine_ls_shift/su_max 0.000
_refine_ls_shift/su_mean 0.000
_refine_ls_structure_factor_coef Fsqd
_refine_ls_weighting_details
;
 w=1/[\s^2^(Fo^2^)+(0.0598P)^2^+0.3912P]
 where P=(Fo^2^+2Fc^2^)/3
;
_refine_ls_weighting_scheme calc
_refine_ls_wR_factor_gt 0.1178
_refine_ls_wR_factor_ref 0.1362
_reflns_Friedel_coverage 0.000
_reflns_number_gt 2285
_reflns_number_total 3395
_reflns_threshold_expression 'I > 2\s(I)'
_cod_data_source_file c3cc49022j.txt
_cod_data_source_block compound_2r
_cod_database_code 7111984
_shelx_space_group_comment
;
The symmetry employed for this shelxl refinement is uniquely defined
by the following loop, which should always be used as a source of
symmetry information in preference to the above space-group names.
They are only intended as comments.
;
_shelxl_version_number 2012-9

loop_
_space_group_symop_operation_xyz
'x, y, z'
'-x, y+1/2, -z+1/2'
'-x, -y, -z'
'x, -y-1/2, z-1/2'

loop_
_atom_site_label
_atom_site_type_symbol
_atom_site_fract_x
_atom_site_fract_y
_atom_site_fract_z
_atom_site_U_iso_or_equiv
_atom_site_adp_type
_atom_site_occupancy
_atom_site_site_symmetry_order
_atom_site_calc_flag
_atom_site_refinement_flags_posn
_atom_site_refinement_flags_adp
Br1 Br 0.27603(6) 0.41810(4) 0.01430(2) 0.0865(3) Uani 1 1 d . .
O1 O 0.3572(3) 0.01587(19) 0.12105(9) 0.0547(6) Uani 1 1 d . .
O2 O 0.0963(3) -0.1423(2) 0.22359(10) 0.0684(7) Uani 1 1 d . .
N1 N 0.0573(3) 0.0453(2) 0.19063(11) 0.0463(6) Uani 1 1 d . .
C1 C 0.1348(4) -0.0642(3) 0.18885(14) 0.0495(8) Uani 1 1 d . .
C2 C 0.2671(4) -0.0900(3) 0.14086(14) 0.0500(8) Uani 1 1 d . .
H2 H 0.3654 -0.1398 0.1589 0.060 Uiso 1 1 calc R U
C3 C 0.2513(4) 0.1157(3) 0.11507(13) 0.0488(8) Uani 1 1 d . .
C4 C 0.1005(4) 0.1340(3) 0.14955(13) 0.0466(8) Uani 1 1 d . .
C5 C 0.0024(5) 0.2386(3) 0.14305(15) 0.0597(9) Uani 1 1 d . .
H5 H -0.0991 0.2520 0.1658 0.072 Uiso 1 1 calc R U
C6 C 0.0531(5) 0.3240(3) 0.10299(16) 0.0660(10) Uani 1 1 d . .
H6 H -0.0135 0.3943 0.0989 0.079 Uiso 1 1 calc R U
C7 C 0.2035(5) 0.3032(3) 0.06947(14) 0.0594(9) Uani 1 1 d . .
C8 C 0.3034(4) 0.2004(3) 0.07515(14) 0.0560(8) Uani 1 1 d . .
H8 H 0.4052 0.1876 0.0524 0.067 Uiso 1 1 calc R U
C9 C 0.1794(5) -0.1628(3) 0.08916(14) 0.0581(9) Uani 1 1 d . .
C10 C -0.0040(6) -0.1095(4) 0.06718(19) 0.0857(12) Uani 1 1 d . .
H10A H -0.0880 -0.1079 0.0986 0.129 Uiso 1 1 calc R U
H10B H -0.0561 -0.1568 0.0355 0.129 Uiso 1 1 calc R U
H10C H 0.0161 -0.0302 0.0536 0.129 Uiso 1 1 calc R U
C11 C 0.1484(6) -0.2897(3) 0.11031(18) 0.0784(11) Uani 1 1 d . .
H11A H 0.2648 -0.3235 0.1239 0.118 Uiso 1 1 calc R U
H11B H 0.0960 -0.3365 0.0785 0.118 Uiso 1 1 calc R U
H11C H 0.0649 -0.2889 0.1418 0.118 Uiso 1 1 calc R U
C12 C 0.3153(7) -0.1658(4) 0.0401(2) 0.1093(17) Uani 1 1 d . .
H12A H 0.3291 -0.0874 0.0246 0.164 Uiso 1 1 calc R U
H12B H 0.2690 -0.2179 0.0095 0.164 Uiso 1 1 calc R U
H12C H 0.4335 -0.1940 0.0554 0.164 Uiso 1 1 calc R U
C13 C -0.0808(4) 0.0667(3) 0.23478(14) 0.0511(8) Uani 1 1 d . .
H13A H -0.0804 0.1501 0.2452 0.061 Uiso 1 1 calc R U
H13B H -0.0478 0.0216 0.2699 0.061 Uiso 1 1 calc R U
C14 C -0.2741(4) 0.0311(3) 0.21175(16) 0.0626(9) Uani 1 1 d . .
H14A H -0.3098 0.0794 0.1779 0.075 Uiso 1 1 calc R U
H14B H -0.2728 -0.0511 0.1993 0.075 Uiso 1 1 calc R U
C15 C -0.4146(4) 0.0466(3) 0.25820(14) 0.0511(8) Uani 1 1 d . .
C16 C -0.4342(5) -0.0373(3) 0.30083(16) 0.0630(9) Uani 1 1 d . .
H16 H -0.3598 -0.1046 0.3011 0.076 Uiso 1 1 calc R U
C17 C -0.5619(5) -0.0241(4) 0.34325(17) 0.0744(11) Uani 1 1 d . .
H17 H -0.5734 -0.0823 0.3717 0.089 Uiso 1 1 calc R U
C18 C -0.6721(5) 0.0748(4) 0.34359(18) 0.0711(11) Uani 1 1 d . .
H18 H -0.7583 0.0844 0.3723 0.085 Uiso 1 1 calc R U
C19 C -0.6538(5) 0.1589(3) 0.30147(18) 0.0699(10) Uani 1 1 d . .
H19 H -0.7284 0.2261 0.3013 0.084 Uiso 1 1 calc R U
C20 C -0.5259(5) 0.1453(3) 0.25916(15) 0.0629(9) Uani 1 1 d . .
H20 H -0.5146 0.2038 0.2308 0.075 Uiso 1 1 calc R U

loop_
_atom_site_aniso_label
_atom_site_aniso_U_11
_atom_site_aniso_U_22
_atom_site_aniso_U_33
_atom_site_aniso_U_23
_atom_site_aniso_U_13
_atom_site_aniso_U_12
Br1 0.1211(5) 0.0690(4) 0.0706(4) 0.01580(19) 0.0188(3) -0.0172(2)
O1 0.0488(11) 0.0530(14) 0.0636(14) 0.0014(11) 0.0149(10) -0.0001(10)
O2 0.0916(17) 0.0572(16) 0.0581(15) 0.0097(12) 0.0225(13) 0.0045(13)
N1 0.0475(13) 0.0481(15) 0.0443(15) -0.0023(12) 0.0137(12) -0.0032(12)
C1 0.0501(17) 0.053(2) 0.0451(19) -0.0010(15) 0.0032(15) -0.0031(15)
C2 0.0502(17) 0.050(2) 0.0510(19) 0.0048(14) 0.0105(15) 0.0051(14)
C3 0.0504(17) 0.0482(19) 0.0484(18) -0.0045(15) 0.0089(15) -0.0030(15)
C4 0.0497(17) 0.0444(19) 0.0462(18) -0.0046(14) 0.0069(15) -0.0061(14)
C5 0.063(2) 0.052(2) 0.065(2) -0.0034(17) 0.0168(18) 0.0006(16)
C6 0.079(2) 0.053(2) 0.067(2) 0.0022(18) 0.010(2) 0.0043(18)
C7 0.077(2) 0.054(2) 0.047(2) 0.0019(16) 0.0040(18) -0.0138(18)
C8 0.0582(18) 0.062(2) 0.0492(19) -0.0044(16) 0.0160(16) -0.0110(17)
C9 0.072(2) 0.053(2) 0.0497(19) -0.0053(16) 0.0123(17) 0.0032(16)
C10 0.108(3) 0.077(3) 0.070(3) -0.012(2) -0.025(2) 0.005(2)
C11 0.095(3) 0.056(2) 0.084(3) -0.005(2) 0.006(2) -0.001(2)
C12 0.140(4) 0.112(4) 0.082(3) -0.029(3) 0.062(3) -0.023(3)
C13 0.0536(17) 0.053(2) 0.0474(19) -0.0058(14) 0.0139(15) -0.0019(14)
C14 0.0560(18) 0.071(2) 0.061(2) -0.0159(19) 0.0114(17) -0.0077(18)
C15 0.0456(16) 0.054(2) 0.054(2) -0.0104(16) 0.0057(15) -0.0082(15)
C16 0.0574(19) 0.056(2) 0.076(2) 0.000(2) 0.0095(19) 0.0012(17)
C17 0.066(2) 0.082(3) 0.076(3) 0.017(2) 0.010(2) -0.009(2)
C18 0.053(2) 0.101(3) 0.060(2) -0.006(2) 0.0142(18) 0.000(2)
C19 0.062(2) 0.066(3) 0.083(3) -0.017(2) 0.009(2) 0.0112(18)
C20 0.064(2) 0.060(2) 0.065(2) 0.0043(18) 0.0062(18) -0.0038(18)

loop_
_atom_type_symbol
_atom_type_description
_atom_type_scat_dispersion_real
_atom_type_scat_dispersion_imag
_atom_type_scat_source
C C 0.0033 0.0016 'International Tables Vol C Tables 4.2.6.8 and 6.1.1.4'
H H 0.0000 0.0000 'International Tables Vol C Tables 4.2.6.8 and 6.1.1.4'
N N 0.0061 0.0033 'International Tables Vol C Tables 4.2.6.8 and 6.1.1.4'
O O 0.0106 0.0060 'International Tables Vol C Tables 4.2.6.8 and 6.1.1.4'
Br Br -0.2901 2.4595 'International Tables Vol C Tables 4.2.6.8 and 6.1.1.4'

loop_
_geom_angle_atom_site_label_1
_geom_angle_atom_site_label_2
_geom_angle_atom_site_label_3
_geom_angle
C3 O1 C2 117.1(2)
C1 N1 C4 121.3(2)
C1 N1 C13 117.6(2)
C4 N1 C13 121.0(2)
O2 C1 N1 121.9(3)
O2 C1 C2 119.9(3)
N1 C1 C2 118.1(3)
O1 C2 C1 112.1(2)
O1 C2 C9 112.0(3)
C1 C2 C9 113.8(2)
O1 C2 H2 106.1
C1 C2 H2 106.1
C9 C2 H2 106.1
O1 C3 C8 117.8(3)
O1 C3 C4 121.1(3)
C8 C3 C4 121.0(3)
C5 C4 C3 118.6(3)
C5 C4 N1 123.1(3)
C3 C4 N1 118.3(3)
C4 C5 C6 120.9(3)
C4 C5 H5 119.6
C6 C5 H5 119.6
C7 C6 C5 119.1(3)
C7 C6 H6 120.4
C5 C6 H6 120.4
C8 C7 C6 121.2(3)
C8 C7 Br1 118.7(3)
C6 C7 Br1 120.1(3)
C7 C8 C3 119.2(3)
C7 C8 H8 120.4
C3 C8 H8 120.4
C10 C9 C12 110.4(4)
C10 C9 C11 109.6(3)
C12 C9 C11 108.6(3)
C10 C9 C2 111.1(3)
C12 C9 C2 108.5(3)
C11 C9 C2 108.5(3)
C9 C10 H10A 109.5
C9 C10 H10B 109.5
H10A C10 H10B 109.5
C9 C10 H10C 109.5
H10A C10 H10C 109.5
H10B C10 H10C 109.5
C9 C11 H11A 109.5
C9 C11 H11B 109.5
H11A C11 H11B 109.5
C9 C11 H11C 109.5
H11A C11 H11C 109.5
H11B C11 H11C 109.5
C9 C12 H12A 109.5
C9 C12 H12B 109.5
H12A C12 H12B 109.5
C9 C12 H12C 109.5
H12A C12 H12C 109.5
H12B C12 H12C 109.5
N1 C13 C14 111.2(3)
N1 C13 H13A 109.4
C14 C13 H13A 109.4
N1 C13 H13B 109.4
C14 C13 H13B 109.4
H13A C13 H13B 108.0
C15 C14 C13 111.3(3)
C15 C14 H14A 109.4
C13 C14 H14A 109.4
C15 C14 H14B 109.4
C13 C14 H14B 109.4
H14A C14 H14B 108.0
C16 C15 C20 117.9(3)
C16 C15 C14 120.9(3)
C20 C15 C14 121.1(3)
C15 C16 C17 121.3(3)
C15 C16 H16 119.3
C17 C16 H16 119.3
C18 C17 C16 120.0(4)
C18 C17 H17 120.0
C16 C17 H17 120.0
C19 C18 C17 119.2(3)
C19 C18 H18 120.4
C17 C18 H18 120.4
C18 C19 C20 120.6(3)
C18 C19 H19 119.7
C20 C19 H19 119.7
C15 C20 C19 120.9(3)
C15 C20 H20 119.5
C19 C20 H20 119.5

loop_
_geom_bond_atom_site_label_1
_geom_bond_atom_site_label_2
_geom_bond_distance
Br1 C7 1.897(3)
O1 C3 1.364(4)
O1 C2 1.442(3)
O2 C1 1.225(4)
N1 C1 1.357(4)
N1 C4 1.415(4)
N1 C13 1.470(4)
C1 C2 1.514(4)
C2 C9 1.547(5)
C2 H2 0.9800
C3 C8 1.383(4)
C3 C4 1.388(4)
C4 C5 1.380(4)
C5 C6 1.389(4)
C5 H5 0.9300
C6 C7 1.377(5)
C6 H6 0.9300
C7 C8 1.368(5)
C8 H8 0.9300
C9 C10 1.516(5)
C9 C12 1.522(5)
C9 C11 1.531(5)
C10 H10A 0.9600
C10 H10B 0.9600
C10 H10C 0.9600
C11 H11A 0.9600
C11 H11B 0.9600
C11 H11C 0.9600
C12 H12A 0.9600
C12 H12B 0.9600
C12 H12C 0.9600
C13 C14 1.521(4)
C13 H13A 0.9700
C13 H13B 0.9700
C14 C15 1.511(4)
C14 H14A 0.9700
C14 H14B 0.9700
C15 C16 1.369(5)
C15 C20 1.374(5)
C16 C17 1.375(5)
C16 H16 0.9300
C17 C18 1.370(5)
C17 H17 0.9300
C18 C19 1.360(5)
C18 H18 0.9300
C19 C20 1.375(5)
C19 H19 0.9300
C20 H20 0.9300

loop_
_geom_torsion_atom_site_label_1
_geom_torsion_atom_site_label_2
_geom_torsion_atom_site_label_3
_geom_torsion_atom_site_label_4
_geom_torsion
C4 N1 C1 O2 -178.8(3)
C13 N1 C1 O2 -2.0(5)
C4 N1 C1 C2 -1.0(4)
C13 N1 C1 C2 175.8(3)
C3 O1 C2 C1 -40.5(4)
C3 O1 C2 C9 88.9(3)
O2 C1 C2 O1 -155.2(3)
N1 C1 C2 O1 26.9(4)
O2 C1 C2 C9 76.3(4)
N1 C1 C2 C9 -101.5(3)
C2 O1 C3 C8 -153.6(3)
C2 O1 C3 C4 28.9(4)
O1 C3 C4 C5 177.7(3)
C8 C3 C4 C5 0.3(5)
O1 C3 C4 N1 -1.0(4)
C8 C3 C4 N1 -178.4(3)
C1 N1 C4 C5 168.3(3)
C13 N1 C4 C5 -8.4(4)
C1 N1 C4 C3 -13.1(4)
C13 N1 C4 C3 170.2(3)
C3 C4 C5 C6 -0.1(5)
N1 C4 C5 C6 178.5(3)
C4 C5 C6 C7 0.1(5)
C5 C6 C7 C8 -0.2(5)
C5 C6 C7 Br1 179.9(3)
C6 C7 C8 C3 0.4(5)
Br1 C7 C8 C3 -179.7(2)
O1 C3 C8 C7 -177.9(3)
C4 C3 C8 C7 -0.5(5)
O1 C2 C9 C10 -78.9(3)
C1 C2 C9 C10 49.6(4)
O1 C2 C9 C12 42.7(4)
C1 C2 C9 C12 171.2(3)
O1 C2 C9 C11 160.5(3)
C1 C2 C9 C11 -71.0(3)
C1 N1 C13 C14 -86.9(3)
C4 N1 C13 C14 90.0(3)
N1 C13 C14 C15 176.8(3)
C13 C14 C15 C16 -81.0(4)
C13 C14 C15 C20 98.7(4)
C20 C15 C16 C17 0.3(5)
C14 C15 C16 C17 -179.9(3)
C15 C16 C17 C18 -0.3(6)
C16 C17 C18 C19 0.2(6)
C17 C18 C19 C20 -0.3(6)
C16 C15 C20 C19 -0.4(5)
C14 C15 C20 C19 179.9(3)
C18 C19 C20 C15 0.4(5)
